data_1529366
loop_
_publ_author_name
'Andrella, Nicholas O.'
'Sicard, Alexandre J.'
'Gorelsky, Serge I.'
'Korobkov, Ilia'
'Baker, R. Tom'

_publ_section_title
;
 A T-shaped Ni[\k2-(CF2)4--] NHC complex: unusual Csp3--F and M--CFbond
 functionalization reactions
;
_journal_issue 11
_journal_name_full 'Chem. Sci.'
_journal_page_first 6392
_journal_paper_doi 10.1039/C5SC01886B
_journal_volume 6
_journal_year 2015
_chemical_formula_sum 'C35 H45 F10 N2 Ni O3 S'
_chemical_formula_weight 822.50
_chemical_name_common 'Ni[\k1-(cyclo-C4F7)](SIPr)(OTf) '
_chemical_name_systematic
; 
 ? 
;
_space_group_IT_number 14
_symmetry_cell_setting monoclinic
_symmetry_space_group_name_Hall '-P 2ybc'
_symmetry_space_group_name_H-M 'P 1 21/c 1'
_atom_sites_solution_hydrogens geom
_atom_sites_solution_primary direct
_atom_sites_solution_secondary difmap
_audit_creation_method SHELXL-97
_audit_update_record
;
2015-02-17 deposited with the CCDC.
2015-07-28 downloaded from the CCDC.
;
_cell_angle_alpha 90.00
_cell_angle_beta 90.960(2)
_cell_angle_gamma 90.00
_cell_formula_units_Z 4
_cell_length_a 10.2361(5)
_cell_length_b 16.5042(8)
_cell_length_c 22.6115(11)
_cell_measurement_reflns_used 9718
_cell_measurement_temperature 200(2)
_cell_measurement_theta_max 28.30
_cell_measurement_theta_min 2.18
_cell_volume 3819.4(3)
_computing_cell_refinement 'APEX II, Bruker (2009)'
_computing_data_collection 'APEX II, Bruker (2009)'
_computing_data_reduction 'XPREP, Bruker (2009)'
_computing_molecular_graphics 'SHELXTL, Bruker (2004)'
_computing_publication_material 'SHELXTL, Bruker (2004)'
_computing_structure_refinement 'SHELXL-97 (Sheldrick, 2008)'
_computing_structure_solution 'SHELXS-97 (Sheldrick, 2008)'
_diffrn_ambient_temperature 200(2)
_diffrn_measured_fraction_theta_full 0.988
_diffrn_measured_fraction_theta_max 0.988
_diffrn_measurement_device_type 'Bruker APEX-II CCD'
_diffrn_measurement_method '\f and \w scans'
_diffrn_radiation_monochromator graphite
_diffrn_radiation_source 'fine-focus sealed tube'
_diffrn_radiation_type MoK\a
_diffrn_radiation_wavelength 0.71073
_diffrn_reflns_av_R_equivalents 0.0396
_diffrn_reflns_av_sigmaI/netI 0.0294
_diffrn_reflns_limit_h_max 13
_diffrn_reflns_limit_h_min -13
_diffrn_reflns_limit_k_max 21
_diffrn_reflns_limit_k_min -21
_diffrn_reflns_limit_l_max 28
_diffrn_reflns_limit_l_min -30
_diffrn_reflns_number 65889
_diffrn_reflns_theta_full 28.36
_diffrn_reflns_theta_max 28.36
_diffrn_reflns_theta_min 1.53
_exptl_absorpt_coefficient_mu 0.648
_exptl_absorpt_correction_T_max 0.9561
_exptl_absorpt_correction_T_min 0.8868
_exptl_absorpt_correction_type multi-scan
_exptl_absorpt_process_details 'SADABS, Bruker (2003)'
_exptl_crystal_colour red
_exptl_crystal_density_diffrn 1.430
_exptl_crystal_density_meas ?
_exptl_crystal_density_method 'not measured'
_exptl_crystal_description plate
_exptl_crystal_F_000 1708
_exptl_crystal_size_max 0.19
_exptl_crystal_size_mid 0.11
_exptl_crystal_size_min 0.07
_refine_diff_density_max 0.944
_refine_diff_density_min -0.717
_refine_diff_density_rms 0.078
_refine_ls_extinction_method none
_refine_ls_goodness_of_fit_ref 1.046
_refine_ls_hydrogen_treatment cconstr
_refine_ls_matrix_type full
_refine_ls_number_parameters 469
_refine_ls_number_reflns 9440
_refine_ls_number_restraints 0
_refine_ls_restrained_S_all 1.046
_refine_ls_R_factor_all 0.0727
_refine_ls_R_factor_gt 0.0580
_refine_ls_shift/su_max 0.001
_refine_ls_shift/su_mean 0.000
_refine_ls_structure_factor_coef Fsqd
_refine_ls_weighting_details 'calc w=1/[\s^2^(Fo^2^)+(0.0848P)^2^+3.4011P] where P=(Fo^2^+2Fc^2^)/3'
_refine_ls_weighting_scheme calc
_refine_ls_wR_factor_gt 0.1410
_refine_ls_wR_factor_ref 0.1513
_reflns_number_gt 7901
_reflns_number_total 9440
_reflns_threshold_expression >2sigma(I)
_cod_data_source_file c5sc01886b2.cif
_cod_data_source_block tb070
_cod_depositor_comments
;
The following automatic conversions were performed:

'_symmetry_cell_setting' value 'Monoclinic' changed to 'monoclinic'
according to
/usr/data/users/saulius/crontab/automatic-downloads/rss-feeds/RSC/lib/dictionaries/cif_core.dic
dictionary named 'cif_core.dic' version 2.4.2 from 2011-04-26.

'_exptl_crystal_density_meas' value 'n/a' was changed to '?' - the
value is perceived as not measured.

Automatic conversion script
Id: cif_fix_values 3271 2015-04-21 07:52:19Z andrius 

 Adding full bibliography for 1529364--1529368.cif.
;
_cod_original_sg_symbol_H-M P2(1)/c
_cod_database_code 1529366

loop_
_symmetry_equiv_pos_as_xyz
'x, y, z'
'-x, y+1/2, -z+1/2'
'-x, -y, -z'
'x, -y-1/2, z-1/2'

loop_
_atom_site_label
_atom_site_type_symbol
_atom_site_fract_x
_atom_site_fract_y
_atom_site_fract_z
_atom_site_U_iso_or_equiv
_atom_site_adp_type
_atom_site_occupancy
_atom_site_symmetry_multiplicity
_atom_site_calc_flag
_atom_site_refinement_flags
Ni1 Ni 0.20815(3) 0.144159(17) 0.284401(13) 0.01957(10) Uani 1 1 d .
S1 S -0.01861(6) 0.10953(5) 0.31725(3) 0.03584(17) Uani 1 1 d .
F1 F 0.41170(15) 0.24332(10) 0.24488(8) 0.0375(4) Uani 1 1 d .
F2 F 0.12619(18) 0.31848(10) 0.29917(8) 0.0426(4) Uani 1 1 d .
F3 F 0.2916(2) 0.37751(11) 0.25963(10) 0.0575(6) Uani 1 1 d .
F4 F 0.0134(2) 0.29812(17) 0.19097(10) 0.0715(7) Uani 1 1 d .
F5 F 0.1641(3) 0.37864(14) 0.15907(10) 0.0851(9) Uani 1 1 d .
F6 F 0.1616(2) 0.17512(13) 0.15508(9) 0.0596(6) Uani 1 1 d .
F7 F 0.3205(2) 0.25664(14) 0.13752(8) 0.0651(7) Uani 1 1 d .
F8 F 0.0549(2) 0.21165(14) 0.39948(9) 0.0618(6) Uani 1 1 d .
F9 F -0.0807(3) 0.1217(2) 0.42744(12) 0.0905(9) Uani 1 1 d .
F10 F -0.1468(3) 0.2199(2) 0.37300(13) 0.0921(9) Uani 1 1 d .
O1 O 0.01824(18) 0.16962(13) 0.27275(9) 0.0360(4) Uani 1 1 d .
O2 O 0.10174(18) 0.06413(11) 0.33105(9) 0.0322(4) Uani 1 1 d .
O3 O -0.1349(2) 0.06442(18) 0.30723(12) 0.0608(7) Uani 1 1 d .
N1 N 0.42117(19) 0.09091(12) 0.35499(8) 0.0214(4) Uani 1 1 d .
N2 N 0.45325(18) 0.06598(11) 0.26136(8) 0.0195(4) Uani 1 1 d .
C1 C 0.3713(2) 0.09959(12) 0.30017(10) 0.0154(4) Uani 1 1 d .
C2 C 0.5554(3) 0.0562(2) 0.35363(12) 0.0356(6) Uani 1 1 d .
H2A H 0.5685 0.0147 0.3848 0.043 Uiso 1 1 calc R
H2B H 0.6228 0.0989 0.3583 0.043 Uiso 1 1 calc R
C3 C 0.5575(2) 0.01910(16) 0.29277(11) 0.0278(5) Uani 1 1 d .
H3A H 0.6434 0.0267 0.2741 0.033 Uiso 1 1 calc R
H3B H 0.5365 -0.0394 0.2940 0.033 Uiso 1 1 calc R
C4 C 0.3581(2) 0.10977(14) 0.40964(10) 0.0212(4) Uani 1 1 d .
C5 C 0.3689(3) 0.18857(15) 0.43342(11) 0.0273(5) Uani 1 1 d .
C6 C 0.3080(3) 0.20371(18) 0.48653(13) 0.0392(7) Uani 1 1 d .
H6A H 0.3138 0.2563 0.5035 0.047 Uiso 1 1 calc R
C7 C 0.2390(3) 0.1441(2) 0.51532(13) 0.0446(8) Uani 1 1 d .
H7A H 0.1956 0.1564 0.5510 0.054 Uiso 1 1 calc R
C8 C 0.2330(3) 0.06648(19) 0.49221(12) 0.0397(7) Uani 1 1 d .
H8A H 0.1873 0.0255 0.5130 0.048 Uiso 1 1 calc R
C9 C 0.2927(3) 0.04729(15) 0.43915(11) 0.0271(5) Uani 1 1 d .
C10 C 0.4481(3) 0.25536(16) 0.40451(12) 0.0345(6) Uani 1 1 d .
H10A H 0.4674 0.2386 0.3631 0.041 Uiso 1 1 calc R
C11 C 0.3745(4) 0.3361(2) 0.40251(18) 0.0553(9) Uani 1 1 d .
H11A H 0.2909 0.3288 0.3815 0.083 Uiso 1 1 calc R
H11B H 0.4270 0.3765 0.3819 0.083 Uiso 1 1 calc R
H11C H 0.3586 0.3546 0.4429 0.083 Uiso 1 1 calc R
C12 C 0.5776(3) 0.2673(2) 0.43811(16) 0.0491(8) Uani 1 1 d .
H12A H 0.6247 0.2157 0.4402 0.074 Uiso 1 1 calc R
H12B H 0.5604 0.2866 0.4782 0.074 Uiso 1 1 calc R
H12C H 0.6308 0.3073 0.4174 0.074 Uiso 1 1 calc R
C13 C 0.2929(3) -0.04015(16) 0.41783(13) 0.0356(6) Uani 1 1 d .
H13A H 0.3218 -0.0410 0.3758 0.043 Uiso 1 1 calc R
C14 C 0.1593(4) -0.0812(2) 0.42088(16) 0.0517(9) Uani 1 1 d .
H14A H 0.0957 -0.0505 0.3970 0.078 Uiso 1 1 calc R
H14B H 0.1310 -0.0827 0.4621 0.078 Uiso 1 1 calc R
H14C H 0.1656 -0.1365 0.4056 0.078 Uiso 1 1 calc R
C15 C 0.3909(5) -0.0896(2) 0.4554(2) 0.0665(12) Uani 1 1 d .
H15A H 0.4773 -0.0641 0.4538 0.100 Uiso 1 1 calc R
H15B H 0.3960 -0.1448 0.4398 0.100 Uiso 1 1 calc R
H15C H 0.3620 -0.0912 0.4965 0.100 Uiso 1 1 calc R
C16 C 0.4306(2) 0.05483(14) 0.19886(10) 0.0219(5) Uani 1 1 d .
C17 C 0.5175(3) 0.09119(16) 0.15956(12) 0.0283(5) Uani 1 1 d .
C18 C 0.4947(3) 0.07928(19) 0.09872(12) 0.0387(7) Uani 1 1 d .
H18A H 0.5517 0.1035 0.0711 0.046 Uiso 1 1 calc R
C19 C 0.3918(3) 0.0334(2) 0.07849(12) 0.0426(7) Uani 1 1 d .
H19A H 0.3765 0.0275 0.0372 0.051 Uiso 1 1 calc R
C20 C 0.3106(3) -0.00428(18) 0.11787(12) 0.0362(6) Uani 1 1 d .
H20A H 0.2409 -0.0371 0.1032 0.043 Uiso 1 1 calc R
C21 C 0.3282(2) 0.00468(14) 0.17893(11) 0.0259(5) Uani 1 1 d .
C22 C 0.6389(3) 0.13779(18) 0.17899(13) 0.0373(6) Uani 1 1 d .
H22A H 0.6344 0.1471 0.2226 0.045 Uiso 1 1 calc R
C23 C 0.6491(4) 0.2207(2) 0.14842(17) 0.0540(9) Uani 1 1 d .
H23A H 0.7290 0.2481 0.1619 0.081 Uiso 1 1 calc R
H23B H 0.5730 0.2538 0.1583 0.081 Uiso 1 1 calc R
H23C H 0.6516 0.2130 0.1055 0.081 Uiso 1 1 calc R
C24 C 0.7620(3) 0.0876(3) 0.16672(17) 0.0540(9) Uani 1 1 d .
H24A H 0.7548 0.0345 0.1859 0.081 Uiso 1 1 calc R
H24B H 0.8391 0.1160 0.1825 0.081 Uiso 1 1 calc R
H24C H 0.7707 0.0802 0.1240 0.081 Uiso 1 1 calc R
C25 C 0.2418(3) -0.04338(16) 0.22009(13) 0.0332(6) Uani 1 1 d .
H25A H 0.2548 -0.0214 0.2610 0.040 Uiso 1 1 calc R
C26 C 0.0972(3) -0.0356(2) 0.20376(17) 0.0531(9) Uani 1 1 d .
H26A H 0.0723 0.0217 0.2037 0.080 Uiso 1 1 calc R
H26B H 0.0451 -0.0650 0.2327 0.080 Uiso 1 1 calc R
H26C H 0.0814 -0.0585 0.1643 0.080 Uiso 1 1 calc R
C27 C 0.2842(5) -0.13280(19) 0.22067(19) 0.0610(11) Uani 1 1 d .
H27A H 0.3772 -0.1364 0.2313 0.091 Uiso 1 1 calc R
H27B H 0.2694 -0.1563 0.1813 0.091 Uiso 1 1 calc R
H27C H 0.2329 -0.1626 0.2497 0.091 Uiso 1 1 calc R
C28 C 0.2778(3) 0.23217(14) 0.24171(11) 0.0266(5) Uani 1 1 d .
C29 C 0.2092(3) 0.31499(16) 0.25389(13) 0.0351(6) Uani 1 1 d .
C30 C 0.1426(4) 0.3132(2) 0.19149(14) 0.0500(9) Uani 1 1 d .
C31 C 0.2285(3) 0.23859(17) 0.17630(12) 0.0379(7) Uani 1 1 d .
C32 C -0.0490(3) 0.1700(3) 0.38339(17) 0.0535(9) Uani 1 1 d .
C33 C 0.0545(6) -0.1877(4) -0.0269(3) 0.0943(16) Uani 1 1 d .
H33A H 0.0220 -0.2381 -0.0096 0.141 Uiso 1 1 calc R
H33B H 0.1495 -0.1846 -0.0212 0.141 Uiso 1 1 calc R
H33C H 0.0331 -0.1867 -0.0693 0.141 Uiso 1 1 calc R
C34 C -0.0090(10) -0.1160(4) 0.0030(3) 0.128(3) Uani 1 1 d .
H34A H -0.1047 -0.1207 -0.0033 0.154 Uiso 1 1 calc R
H34B H 0.0082 -0.1208 0.0460 0.154 Uiso 1 1 calc R
C35 C 0.0293(6) -0.0363(3) -0.0149(2) 0.0885(15) Uani 1 1 d .
H35A H 0.0100 -0.0314 -0.0578 0.106 Uiso 1 1 calc R
H35B H 0.1254 -0.0325 -0.0098 0.106 Uiso 1 1 calc R

loop_
_atom_site_aniso_label
_atom_site_aniso_U_11
_atom_site_aniso_U_22
_atom_site_aniso_U_33
_atom_site_aniso_U_23
_atom_site_aniso_U_13
_atom_site_aniso_U_12
Ni1 0.01299(15) 0.02158(15) 0.02409(17) 0.00522(11) -0.00094(11) 0.00250(10)
S1 0.0145(3) 0.0486(4) 0.0444(4) 0.0103(3) -0.0003(3) -0.0027(3)
F1 0.0300(8) 0.0319(8) 0.0508(10) 0.0126(7) 0.0085(7) -0.0031(6)
F2 0.0507(11) 0.0365(9) 0.0409(9) 0.0000(7) 0.0099(8) 0.0131(8)
F3 0.0819(15) 0.0234(8) 0.0678(13) 0.0045(8) 0.0213(11) -0.0059(9)
F4 0.0633(15) 0.0979(18) 0.0530(12) 0.0057(12) -0.0107(11) 0.0438(13)
F5 0.157(3) 0.0485(12) 0.0502(13) 0.0286(10) 0.0186(14) 0.0483(15)
F6 0.0834(16) 0.0543(12) 0.0403(10) -0.0035(9) -0.0227(10) 0.0147(11)
F7 0.0822(16) 0.0756(14) 0.0384(10) 0.0271(10) 0.0262(10) 0.0305(12)
F8 0.0601(14) 0.0736(14) 0.0521(12) -0.0129(11) 0.0088(10) 0.0020(11)
F9 0.100(2) 0.114(2) 0.0593(15) 0.0196(15) 0.0430(14) -0.0063(17)
F10 0.0585(15) 0.116(2) 0.102(2) -0.0052(17) 0.0172(14) 0.0490(15)
O1 0.0193(9) 0.0467(11) 0.0419(11) 0.0123(9) -0.0045(8) 0.0056(8)
O2 0.0223(9) 0.0347(10) 0.0396(10) 0.0105(8) 0.0007(8) -0.0040(7)
O3 0.0249(11) 0.0812(18) 0.0760(18) 0.0146(15) -0.0044(11) -0.0173(11)
N1 0.0169(9) 0.0274(10) 0.0198(9) -0.0019(8) -0.0020(7) 0.0064(7)
N2 0.0149(9) 0.0228(9) 0.0208(9) -0.0007(7) -0.0004(7) 0.0024(7)
C1 0.0108(9) 0.0125(9) 0.0229(10) 0.0027(8) -0.0011(8) -0.0014(7)
C2 0.0205(12) 0.0544(17) 0.0317(14) -0.0067(12) -0.0070(10) 0.0179(12)
C3 0.0185(11) 0.0324(12) 0.0325(13) 0.0001(10) -0.0011(10) 0.0105(10)
C4 0.0187(11) 0.0253(11) 0.0196(11) -0.0011(9) -0.0029(8) 0.0026(9)
C5 0.0296(13) 0.0265(12) 0.0258(12) -0.0026(10) -0.0031(10) -0.0004(10)
C6 0.0485(18) 0.0387(15) 0.0306(14) -0.0121(12) 0.0053(12) -0.0011(13)
C7 0.0520(19) 0.0584(19) 0.0237(13) -0.0091(13) 0.0115(13) -0.0055(15)
C8 0.0469(18) 0.0472(16) 0.0251(13) 0.0035(12) 0.0036(12) -0.0132(14)
C9 0.0298(13) 0.0290(12) 0.0223(11) 0.0014(9) -0.0065(10) -0.0039(10)
C10 0.0469(17) 0.0264(12) 0.0304(13) -0.0017(10) 0.0009(12) -0.0084(11)
C11 0.064(2) 0.0322(15) 0.069(2) 0.0078(15) -0.0144(19) -0.0035(15)
C12 0.0377(17) 0.0483(18) 0.061(2) 0.0069(16) -0.0008(15) -0.0101(14)
C13 0.0468(17) 0.0253(12) 0.0342(14) 0.0026(11) -0.0099(12) -0.0062(11)
C14 0.064(2) 0.0368(16) 0.054(2) 0.0100(14) -0.0111(17) -0.0227(15)
C15 0.083(3) 0.0342(16) 0.081(3) 0.0042(17) -0.040(2) 0.0046(17)
C16 0.0210(11) 0.0214(10) 0.0234(11) -0.0022(9) 0.0010(9) 0.0029(8)
C17 0.0265(13) 0.0301(12) 0.0286(12) -0.0012(10) 0.0064(10) 0.0016(10)
C18 0.0462(17) 0.0431(16) 0.0272(13) 0.0028(12) 0.0088(12) -0.0016(13)
C19 0.057(2) 0.0493(17) 0.0212(13) -0.0034(12) -0.0022(13) 0.0034(15)
C20 0.0402(16) 0.0383(14) 0.0300(13) -0.0057(11) -0.0069(12) -0.0015(12)
C21 0.0275(13) 0.0231(11) 0.0270(12) -0.0029(9) -0.0001(10) 0.0018(9)
C22 0.0316(15) 0.0465(16) 0.0341(14) -0.0002(12) 0.0111(12) -0.0128(12)
C23 0.054(2) 0.0489(19) 0.060(2) 0.0031(16) 0.0194(17) -0.0208(16)
C24 0.0314(16) 0.076(2) 0.054(2) 0.0047(18) 0.0133(15) 0.0007(16)
C25 0.0365(15) 0.0294(13) 0.0337(14) -0.0038(11) 0.0014(11) -0.0117(11)
C26 0.0384(18) 0.067(2) 0.054(2) -0.0053(17) -0.0013(15) -0.0236(16)
C27 0.085(3) 0.0294(16) 0.069(3) 0.0074(15) 0.012(2) -0.0073(16)
C28 0.0287(13) 0.0225(11) 0.0287(12) 0.0066(10) 0.0035(10) 0.0042(9)
C29 0.0482(17) 0.0228(12) 0.0346(14) 0.0058(10) 0.0076(12) 0.0071(11)
C30 0.069(2) 0.0442(17) 0.0369(16) 0.0135(14) 0.0051(15) 0.0303(16)
C31 0.0539(18) 0.0328(14) 0.0272(13) 0.0094(11) 0.0052(12) 0.0174(13)
C32 0.0348(17) 0.072(2) 0.055(2) 0.0086(18) 0.0172(15) 0.0103(16)
C33 0.103(4) 0.096(4) 0.084(4) 0.010(3) 0.013(3) -0.005(3)
C34 0.210(9) 0.089(4) 0.087(4) 0.008(3) 0.030(5) -0.002(5)
C35 0.101(4) 0.101(4) 0.064(3) -0.001(3) 0.000(3) 0.006(3)

loop_
_atom_type_symbol
_atom_type_description
_atom_type_scat_dispersion_real
_atom_type_scat_dispersion_imag
_atom_type_scat_source
C C 0.0033 0.0016 'International Tables Vol C Tables 4.2.6.8 and 6.1.1.4'
H H 0.0000 0.0000 'International Tables Vol C Tables 4.2.6.8 and 6.1.1.4'
N N 0.0061 0.0033 'International Tables Vol C Tables 4.2.6.8 and 6.1.1.4'
O O 0.0106 0.0060 'International Tables Vol C Tables 4.2.6.8 and 6.1.1.4'
F F 0.0171 0.0103 'International Tables Vol C Tables 4.2.6.8 and 6.1.1.4'
S S 0.1246 0.1234 'International Tables Vol C Tables 4.2.6.8 and 6.1.1.4'
Ni Ni 0.3393 1.1124 'International Tables Vol C Tables 4.2.6.8 and 6.1.1.4'

loop_
_geom_angle_atom_site_label_1
_geom_angle_atom_site_label_2
_geom_angle_atom_site_label_3
_geom_angle
_geom_angle_site_symmetry_3
C1 Ni1 C28 93.27(10) .
C1 Ni1 O1 168.00(9) .
C28 Ni1 O1 98.34(10) .
C1 Ni1 O2 97.58(8) .
C28 Ni1 O2 168.58(9) .
O1 Ni1 O2 71.04(8) .
C1 Ni1 S1 133.31(7) .
C28 Ni1 S1 133.10(8) .
O1 Ni1 S1 35.66(6) .
O2 Ni1 S1 35.79(6) .
O3 S1 O1 118.03(14) .
O3 S1 O2 117.65(15) .
O1 S1 O2 105.42(11) .
O3 S1 C32 105.23(17) .
O1 S1 C32 103.98(16) .
O2 S1 C32 104.94(14) .
O3 S1 Ni1 148.01(13) .
O1 S1 Ni1 52.73(7) .
O2 S1 Ni1 53.45(7) .
C32 S1 Ni1 106.75(12) .
S1 O1 Ni1 91.61(9) .
S1 O2 Ni1 90.76(9) .
C1 N1 C4 127.02(19) .
C1 N1 C2 111.06(19) .
C4 N1 C2 121.91(19) .
C1 N2 C16 126.97(19) .
C1 N2 C3 110.70(18) .
C16 N2 C3 120.27(18) .
N1 C1 N2 109.11(18) .
N1 C1 Ni1 123.25(16) .
N2 C1 Ni1 127.47(16) .
N1 C2 C3 101.69(19) .
N2 C3 C2 101.73(19) .
C9 C4 C5 122.1(2) .
C9 C4 N1 118.3(2) .
C5 C4 N1 119.6(2) .
C6 C5 C4 117.6(2) .
C6 C5 C10 119.5(2) .
C4 C5 C10 122.9(2) .
C7 C6 C5 121.4(3) .
C6 C7 C8 120.1(3) .
C7 C8 C9 121.2(3) .
C8 C9 C4 117.5(2) .
C8 C9 C13 119.5(2) .
C4 C9 C13 122.9(2) .
C11 C10 C5 112.2(3) .
C11 C10 C12 108.9(3) .
C5 C10 C12 110.1(2) .
C9 C13 C14 113.6(3) .
C9 C13 C15 109.4(2) .
C14 C13 C15 108.5(3) .
C21 C16 C17 121.8(2) .
C21 C16 N2 119.8(2) .
C17 C16 N2 118.3(2) .
C16 C17 C18 117.6(2) .
C16 C17 C22 123.9(2) .
C18 C17 C22 118.4(2) .
C19 C18 C17 121.2(3) .
C18 C19 C20 120.2(3) .
C19 C20 C21 121.5(3) .
C20 C21 C16 117.6(2) .
C20 C21 C25 118.9(2) .
C16 C21 C25 123.4(2) .
C17 C22 C23 112.4(3) .
C17 C22 C24 110.1(3) .
C23 C22 C24 109.7(3) .
C21 C25 C26 112.4(3) .
C21 C25 C27 109.8(3) .
C26 C25 C27 110.8(3) .
F1 C28 C31 110.2(2) .
F1 C28 C29 108.8(2) .
C31 C28 C29 88.21(19) .
F1 C28 Ni1 117.22(16) .
C31 C28 Ni1 114.71(19) .
C29 C28 Ni1 114.07(17) .
F3 C29 F2 107.4(2) .
F3 C29 C30 111.6(2) .
F2 C29 C30 114.7(3) .
F3 C29 C28 114.1(2) .
F2 C29 C28 117.6(2) .
C30 C29 C28 90.9(2) .
F5 C30 F4 108.5(3) .
F5 C30 C31 115.1(3) .
F4 C30 C31 114.2(3) .
F5 C30 C29 114.3(3) .
F4 C30 C29 115.3(3) .
C31 C30 C29 88.5(2) .
F7 C31 F6 107.6(3) .
F7 C31 C30 112.1(2) .
F6 C31 C30 114.3(3) .
F7 C31 C28 114.8(3) .
F6 C31 C28 116.3(2) .
C30 C31 C28 91.1(2) .
F10 C32 F9 108.5(3) .
F10 C32 F8 109.4(4) .
F9 C32 F8 108.4(3) .
F10 C32 S1 109.6(3) .
F9 C32 S1 109.6(3) .
F8 C32 S1 111.4(2) .
C35 C34 C33 118.0(6) .
C34 C35 C35 119.3(7) 3

loop_
_geom_bond_atom_site_label_1
_geom_bond_atom_site_label_2
_geom_bond_distance
_geom_bond_site_symmetry_2
Ni1 C1 1.854(2) .
Ni1 C28 1.890(2) .
Ni1 O1 2.0020(18) .
Ni1 O2 2.0204(18) .
Ni1 S1 2.5148(7) .
S1 O3 1.419(2) .
S1 O1 1.467(2) .
S1 O2 1.471(2) .
S1 C32 1.829(4) .
F1 C28 1.384(3) .
F2 C29 1.343(3) .
F3 C29 1.338(4) .
F4 C30 1.346(5) .
F5 C30 1.325(4) .
F6 C31 1.336(4) .
F7 C31 1.331(4) .
F8 C32 1.313(5) .
F9 C32 1.320(4) .
F10 C32 1.315(4) .
N1 C1 1.340(3) .
N1 C4 1.438(3) .
N1 C2 1.489(3) .
N2 C1 1.344(3) .
N2 C16 1.440(3) .
N2 C3 1.489(3) .
C2 C3 1.507(4) .
C4 C9 1.404(3) .
C4 C5 1.411(3) .
C5 C6 1.385(4) .
C5 C10 1.522(4) .
C6 C7 1.380(4) .
C7 C8 1.385(4) .
C8 C9 1.392(4) .
C9 C13 1.522(4) .
C10 C11 1.530(4) .
C10 C12 1.530(4) .
C13 C14 1.528(4) .
C13 C15 1.538(4) .
C16 C21 1.404(3) .
C16 C17 1.403(4) .
C17 C18 1.405(4) .
C17 C22 1.520(4) .
C18 C19 1.370(5) .
C19 C20 1.377(4) .
C20 C21 1.397(4) .
C21 C25 1.518(4) .
C22 C23 1.537(4) .
C22 C24 1.538(5) .
C25 C26 1.524(5) .
C25 C27 1.538(4) .
C28 C31 1.558(4) .
C28 C29 1.563(3) .
C29 C30 1.557(5) .
C30 C31 1.555(4) .
C33 C34 1.514(9) .
C34 C35 1.434(9) .
C35 C35 1.505(11) 3

loop_
_geom_torsion_atom_site_label_1
_geom_torsion_atom_site_label_2
_geom_torsion_atom_site_label_3
_geom_torsion_atom_site_label_4
_geom_torsion
_geom_torsion_site_symmetry_4
C1 Ni1 S1 O3 -88.7(2) .
C28 Ni1 S1 O3 99.6(3) .
O1 Ni1 S1 O3 84.0(3) .
O2 Ni1 S1 O3 -84.5(2) .
C1 Ni1 S1 O1 -172.77(14) .
C28 Ni1 S1 O1 15.56(16) .
O2 Ni1 S1 O1 -168.52(15) .
C1 Ni1 S1 O2 -4.25(14) .
C28 Ni1 S1 O2 -175.92(15) .
O1 Ni1 S1 O2 168.52(15) .
C1 Ni1 S1 C32 92.18(16) .
C28 Ni1 S1 C32 -79.49(17) .
O1 Ni1 S1 C32 -95.05(17) .
O2 Ni1 S1 C32 96.43(16) .
O3 S1 O1 Ni1 -143.36(15) .
O2 S1 O1 Ni1 -9.55(13) .
C32 S1 O1 Ni1 100.59(14) .
C1 Ni1 O1 S1 26.1(5) .
C28 Ni1 O1 S1 -168.58(12) .
O2 Ni1 O1 S1 7.07(10) .
O3 S1 O2 Ni1 143.47(14) .
O1 S1 O2 Ni1 9.46(13) .
C32 S1 O2 Ni1 -99.99(14) .
C1 Ni1 O2 S1 176.88(10) .
C28 Ni1 O2 S1 15.2(5) .
O1 Ni1 O2 S1 -7.05(9) .
C4 N1 C1 N2 -172.3(2) .
C2 N1 C1 N2 6.5(3) .
C4 N1 C1 Ni1 3.3(3) .
C2 N1 C1 Ni1 -177.91(18) .
C16 N2 C1 N1 173.2(2) .
C3 N2 C1 N1 9.7(2) .
C16 N2 C1 Ni1 -2.1(3) .
C3 N2 C1 Ni1 -165.61(16) .
C28 Ni1 C1 N1 117.23(19) .
O1 Ni1 C1 N1 -77.4(5) .
O2 Ni1 C1 N1 -59.19(19) .
S1 Ni1 C1 N1 -56.7(2) .
C28 Ni1 C1 N2 -68.1(2) .
O1 Ni1 C1 N2 97.3(5) .
O2 Ni1 C1 N2 115.50(19) .
S1 Ni1 C1 N2 118.00(17) .
C1 N1 C2 C3 -19.2(3) .
C4 N1 C2 C3 159.7(2) .
C1 N2 C3 C2 -21.1(3) .
C16 N2 C3 C2 174.1(2) .
N1 C2 C3 N2 22.6(3) .
C1 N1 C4 C9 94.5(3) .
C2 N1 C4 C9 -84.2(3) .
C1 N1 C4 C5 -88.6(3) .
C2 N1 C4 C5 92.7(3) .
C9 C4 C5 C6 -2.4(4) .
N1 C4 C5 C6 -179.2(2) .
C9 C4 C5 C10 175.2(2) .
N1 C4 C5 C10 -1.6(4) .
C4 C5 C6 C7 -0.1(4) .
C10 C5 C6 C7 -177.7(3) .
C5 C6 C7 C8 2.1(5) .
C6 C7 C8 C9 -1.7(5) .
C7 C8 C9 C4 -0.6(4) .
C7 C8 C9 C13 175.2(3) .
C5 C4 C9 C8 2.7(4) .
N1 C4 C9 C8 179.5(2) .
C5 C4 C9 C13 -172.9(2) .
N1 C4 C9 C13 3.9(4) .
C6 C5 C10 C11 -47.4(4) .
C4 C5 C10 C11 135.1(3) .
C6 C5 C10 C12 74.1(3) .
C4 C5 C10 C12 -103.4(3) .
C8 C9 C13 C14 47.4(4) .
C4 C9 C13 C14 -137.1(3) .
C8 C9 C13 C15 -74.0(4) .
C4 C9 C13 C15 101.6(3) .
C1 N2 C16 C21 -62.8(3) .
C3 N2 C16 C21 99.3(3) .
C1 N2 C16 C17 120.9(3) .
C3 N2 C16 C17 -77.0(3) .
C21 C16 C17 C18 3.3(4) .
N2 C16 C17 C18 179.6(2) .
C21 C16 C17 C22 -172.6(2) .
N2 C16 C17 C22 3.6(4) .
C16 C17 C18 C19 -0.5(4) .
C22 C17 C18 C19 175.7(3) .
C17 C18 C19 C20 -2.0(5) .
C18 C19 C20 C21 1.6(5) .
C19 C20 C21 C16 1.2(4) .
C19 C20 C21 C25 -175.4(3) .
C17 C16 C21 C20 -3.7(4) .
N2 C16 C21 C20 -179.8(2) .
C17 C16 C21 C25 172.8(2) .
N2 C16 C21 C25 -3.4(4) .
C16 C17 C22 C23 -130.8(3) .
C18 C17 C22 C23 53.3(4) .
C16 C17 C22 C24 106.6(3) .
C18 C17 C22 C24 -69.3(3) .
C20 C21 C25 C26 -49.7(3) .
C16 C21 C25 C26 133.9(3) .
C20 C21 C25 C27 74.1(3) .
C16 C21 C25 C27 -102.3(3) .
C1 Ni1 C28 F1 -11.0(2) .
O1 Ni1 C28 F1 172.08(18) .
O2 Ni1 C28 F1 150.9(4) .
S1 Ni1 C28 F1 162.99(13) .
C1 Ni1 C28 C31 120.63(19) .
O1 Ni1 C28 C31 -56.34(19) .
O2 Ni1 C28 C31 -77.6(5) .
S1 Ni1 C28 C31 -65.4(2) .
C1 Ni1 C28 C29 -139.7(2) .
O1 Ni1 C28 C29 43.3(2) .
O2 Ni1 C28 C29 22.1(6) .
S1 Ni1 C28 C29 34.2(2) .
F1 C28 C29 F3 5.1(3) .
C31 C28 C29 F3 -105.6(3) .
Ni1 C28 C29 F3 138.0(2) .
F1 C28 C29 F2 -122.0(3) .
C31 C28 C29 F2 127.3(3) .
Ni1 C28 C29 F2 10.9(3) .
F1 C28 C29 C30 119.3(2) .
C31 C28 C29 C30 8.6(2) .
Ni1 C28 C29 C30 -107.8(2) .
F3 C29 C30 F5 -9.2(4) .
F2 C29 C30 F5 113.3(3) .
C28 C29 C30 F5 -125.6(3) .
F3 C29 C30 F4 -136.0(3) .
F2 C29 C30 F4 -13.5(4) .
C28 C29 C30 F4 107.6(3) .
F3 C29 C30 C31 107.8(3) .
F2 C29 C30 C31 -129.7(2) .
C28 C29 C30 C31 -8.6(2) .
F5 C30 C31 F7 7.5(5) .
F4 C30 C31 F7 134.0(3) .
C29 C30 C31 F7 -108.8(3) .
F5 C30 C31 F6 -115.4(3) .
F4 C30 C31 F6 11.2(4) .
C29 C30 C31 F6 128.3(3) .
F5 C30 C31 C28 124.9(3) .
F4 C30 C31 C28 -108.6(3) .
C29 C30 C31 C28 8.6(2) .
F1 C28 C31 F7 -2.8(3) .
C29 C28 C31 F7 106.5(3) .
Ni1 C28 C31 F7 -137.7(2) .
F1 C28 C31 F6 124.1(3) .
C29 C28 C31 F6 -126.6(3) .
Ni1 C28 C31 F6 -10.8(3) .
F1 C28 C31 C30 -117.9(2) .
C29 C28 C31 C30 -8.6(2) .
Ni1 C28 C31 C30 107.2(2) .
O3 S1 C32 F10 -62.3(3) .
O1 S1 C32 F10 62.4(3) .
O2 S1 C32 F10 172.9(3) .
Ni1 S1 C32 F10 117.2(3) .
O3 S1 C32 F9 56.6(3) .
O1 S1 C32 F9 -178.7(2) .
O2 S1 C32 F9 -68.2(3) .
Ni1 S1 C32 F9 -123.9(2) .
O3 S1 C32 F8 176.5(3) .
O1 S1 C32 F8 -58.8(3) .
O2 S1 C32 F8 51.7(3) .
Ni1 S1 C32 F8 -4.0(3) .
C33 C34 C35 C35 -178.4(7) 3
